data_7701607
loop_
_publ_author_name
'Bhaskaran, ?'
'Trivedi, Manoj'
'Yadav, Anita K.'
'Singh, Gurmeet'
'Kumar, Abhinav'
'Kumar, Girijesh'
'Husain, Ahmad'
'Rath, Nigam P.'

_publ_section_title
;
 Synthetic, spectral, structural and catalytic activity of infinite 3-D
 and 2-D copper(ii) coordination polymers for substrate size-dependent
 catalysis for CO<sub>2</sub> conversion.
;
_journal_issue 27
_journal_name_full 'Dalton transactions (Cambridge, England : 2003)'
_journal_page_first 10078
_journal_page_last 10088
_journal_paper_doi 10.1039/c9dt01457h
_journal_volume 48
_journal_year 2019
_chemical_formula_moiety 'C16 H8 Cu O8, 2(C9 H14 N3)'
_chemical_formula_sum 'C34 H36 Cu N6 O8'
_chemical_formula_weight 720.23
_space_group_crystal_system monoclinic
_space_group_IT_number 14
_space_group_name_Hall '-P 2ybc'
_space_group_name_H-M_alt 'P 1 21/c 1'
_atom_sites_solution_hydrogens mixed
_atom_sites_solution_primary dual
_atom_sites_solution_secondary difmap
_audit_creation_method SHELXL-2016/6
_audit_update_record
;
2018-11-19 deposited with the CCDC.	2019-05-29 downloaded from the CCDC.
;
_cell_angle_alpha 90
_cell_angle_beta 110.921(3)
_cell_angle_gamma 90
_cell_formula_units_Z 2
_cell_length_a 16.4200(14)
_cell_length_b 8.2055(7)
_cell_length_c 12.2480(10)
_cell_measurement_reflns_used 4353
_cell_measurement_temperature 100(2)
_cell_measurement_theta_max 25.47
_cell_measurement_theta_min 2.66
_cell_volume 1541.4(2)
_computing_cell_refinement 'SAINT V8.34A (Bruker AXS Inc., 2013)'
_computing_data_collection 'Bruker APEX2'
_computing_data_reduction 'SAINT V8.34A (Bruker AXS Inc., 2013)'
_computing_molecular_graphics 'Bruker SHELXTL'
_computing_publication_material 'Bruker SHELXTL'
_computing_structure_refinement 'SHELXL-2016/6 (Sheldrick, 2016)'
_computing_structure_solution 'SHELXT-2014 (Sheldrick, 2008)'
_diffrn_ambient_temperature 100(2)
_diffrn_detector_area_resol_mean 8
_diffrn_measured_fraction_theta_full 1.000
_diffrn_measured_fraction_theta_max 0.998
_diffrn_measurement_device_type 'Bruker SMART APEX CCD area detector'
_diffrn_measurement_method '\w and \f scans'
_diffrn_radiation_type MoK\a
_diffrn_radiation_wavelength 0.71073
_diffrn_reflns_av_R_equivalents 0.0596
_diffrn_reflns_av_unetI/netI 0.0423
_diffrn_reflns_Laue_measured_fraction_full 1.000
_diffrn_reflns_Laue_measured_fraction_max 0.998
_diffrn_reflns_limit_h_max 22
_diffrn_reflns_limit_h_min -22
_diffrn_reflns_limit_k_max 11
_diffrn_reflns_limit_k_min -11
_diffrn_reflns_limit_l_max 16
_diffrn_reflns_limit_l_min -16
_diffrn_reflns_number 25778
_diffrn_reflns_point_group_measured_fraction_full 1.000
_diffrn_reflns_point_group_measured_fraction_max 0.998
_diffrn_reflns_theta_full 25.242
_diffrn_reflns_theta_max 29.128
_diffrn_reflns_theta_min 2.656
_diffrn_source 'sealed tube'
_exptl_absorpt_coefficient_mu 0.775
_exptl_absorpt_correction_T_max 0.8373
_exptl_absorpt_correction_T_min 0.7745
_exptl_absorpt_correction_type multi-scan
_exptl_absorpt_process_details 'SADABS V2016/2 (Bruker AXS Inc.)'
_exptl_crystal_colour blue
_exptl_crystal_density_diffrn 1.552
_exptl_crystal_density_method 'not measured'
_exptl_crystal_description plate
_exptl_crystal_F_000 750
_exptl_crystal_size_max 0.325
_exptl_crystal_size_mid 0.186
_exptl_crystal_size_min 0.069
_refine_diff_density_max 1.188
_refine_diff_density_min -0.645
_refine_diff_density_rms 0.090
_refine_ls_extinction_method none
_refine_ls_goodness_of_fit_ref 1.046
_refine_ls_hydrogen_treatment mixed
_refine_ls_matrix_type full
_refine_ls_number_parameters 225
_refine_ls_number_reflns 4145
_refine_ls_number_restraints 36
_refine_ls_restrained_S_all 1.042
_refine_ls_R_factor_all 0.0604
_refine_ls_R_factor_gt 0.0413
_refine_ls_shift/su_max 0.000
_refine_ls_shift/su_mean 0.000
_refine_ls_structure_factor_coef Fsqd
_refine_ls_weighting_details 'w=1/[\s^2^(Fo^2^)+(0.0548P)^2^+2.0099P] where P=(Fo^2^+2Fc^2^)/3'
_refine_ls_weighting_scheme calc
_refine_ls_wR_factor_gt 0.1071
_refine_ls_wR_factor_ref 0.1179
_reflns_Friedel_coverage 0.000
_reflns_number_gt 3225
_reflns_number_total 4145
_reflns_threshold_expression 'I > 2\s(I)'
_cod_data_source_file c9dt01457h2.cif
_cod_data_source_block r6218
_cod_original_sg_symbol_H-M 'P 21/c'
_cod_database_code 7701607
_shelx_shelxl_version_number 2016/6
_shelx_space_group_comment
; 
The symmetry employed for this shelxl refinement is uniquely defined 
by the following loop, which should always be used as a source of 
symmetry information in preference to the above space-group names. 
They are only intended as comments. 
;
_shelx_estimated_absorpt_t_min 0.787
_shelx_estimated_absorpt_t_max 0.948

loop_
_space_group_symop_operation_xyz
'x, y, z'
'-x, y+1/2, -z+1/2'
'-x, -y, -z'
'x, -y-1/2, z-1/2'

loop_
_atom_site_label
_atom_site_type_symbol
_atom_site_fract_x
_atom_site_fract_y
_atom_site_fract_z
_atom_site_U_iso_or_equiv
_atom_site_adp_type
_atom_site_occupancy
_atom_site_site_symmetry_order
_atom_site_calc_flag
_atom_site_refinement_flags_posn
_atom_site_refinement_flags_adp
_atom_site_refinement_flags_occupancy
Cu1 Cu 0.500000 0.500000 0.500000 0.00801(11) Uani 1 2 d S . P
O1 O 0.40893(10) 0.53200(19) 0.34835(14) 0.0122(3) Uani 1 1 d . . .
O2 O 0.46018(11) 0.7782(2) 0.32160(14) 0.0146(3) Uani 1 1 d . . .
O3 O 0.40821(10) 0.98982(19) 0.06641(14) 0.0119(3) Uani 1 1 d . . .
O4 O 0.42946(11) 0.7219(2) 0.06038(14) 0.0131(3) Uani 1 1 d . . .
C1 C 0.40353(14) 0.6705(3) 0.29821(18) 0.0101(4) Uani 1 1 d . . .
C2 C 0.31625(14) 0.7105(3) 0.20638(18) 0.0096(4) Uani 1 1 d . . .
C3 C 0.31092(14) 0.8121(3) 0.11178(18) 0.0091(4) Uani 1 1 d . . .
C4 C 0.23020(15) 0.8742(3) 0.04135(19) 0.0120(4) Uani 1 1 d . . .
H4 H 0.226508 0.945485 -0.021346 0.014 Uiso 1 1 calc R U .
C5 C 0.15487(15) 0.8321(3) 0.0624(2) 0.0150(5) Uani 1 1 d . . .
H5 H 0.100336 0.877559 0.015737 0.018 Uiso 1 1 calc R U .
C6 C 0.15942(15) 0.7241(3) 0.1512(2) 0.0150(5) Uani 1 1 d . . .
H6 H 0.107649 0.690853 0.162735 0.018 Uiso 1 1 calc R U .
C7 C 0.24008(15) 0.6641(3) 0.2238(2) 0.0118(4) Uani 1 1 d . . .
H7 H 0.243145 0.591315 0.285430 0.014 Uiso 1 1 calc R U .
C8 C 0.39003(14) 0.8426(3) 0.07931(18) 0.0096(4) Uani 1 1 d . . .
N1 N 0.61296(13) 0.8951(3) 0.46887(18) 0.0144(4) Uani 1 1 d . . .
N2 N 0.78800(13) 0.8382(3) 0.61984(17) 0.0145(4) Uani 1 1 d . . .
N3 N 0.87440(13) 0.7528(2) 0.80517(16) 0.0136(4) Uani 1 1 d . . .
C9 C 0.63522(15) 0.8616(3) 0.5961(2) 0.0147(5) Uani 1 1 d . . .
H9A H 0.630213 0.743315 0.608228 0.018 Uiso 1 1 calc R U .
H9B H 0.593541 0.919196 0.624334 0.018 Uiso 1 1 calc R U .
C10 C 0.72715(15) 0.9179(3) 0.6652(2) 0.0149(5) Uani 1 1 d . . .
H10A H 0.731159 1.037646 0.658542 0.018 Uiso 1 1 calc R U .
H10B H 0.742206 0.890248 0.748777 0.018 Uiso 1 1 calc R U .
C11 C 0.77096(15) 0.8743(3) 0.4971(2) 0.0151(5) Uani 1 1 d . . .
H11A H 0.812950 0.814196 0.470825 0.018 Uiso 1 1 calc R U .
H11B H 0.779178 0.992323 0.487709 0.018 Uiso 1 1 calc R U .
C12 C 0.67857(15) 0.8258(3) 0.4220(2) 0.0144(5) Uani 1 1 d . . .
H12A H 0.665610 0.865348 0.341208 0.017 Uiso 1 1 calc R U .
H12B H 0.673817 0.705512 0.419462 0.017 Uiso 1 1 calc R U .
C13 C 0.86002(14) 0.7564(3) 0.68921(18) 0.0091(3) Uani 1 1 d . . .
C14 C 0.91055(14) 0.6852(3) 0.63651(18) 0.0091(3) Uani 1 1 d . . .
C15 C 0.98026(16) 0.6052(3) 0.7071(2) 0.0164(5) Uani 1 1 d . . .
H15 H 1.016572 0.551313 0.673012 0.020 Uiso 1 1 calc R U .
C16 C 1.00262(16) 0.5963(3) 0.8272(2) 0.0180(5) Uani 1 1 d . . .
H16 H 1.053533 0.541372 0.875984 0.022 Uiso 1 1 calc R U .
C17 C 0.94571(16) 0.6731(3) 0.8716(2) 0.0169(5) Uani 1 1 d . . .
H17 H 0.958205 0.668686 0.953506 0.020 Uiso 1 1 calc R U .
H1A H 0.603(2) 1.001(4) 0.449(3) 0.034(10) Uiso 1 1 d . . .
H1B H 0.563(2) 0.844(4) 0.427(3) 0.029(9) Uiso 1 1 d . . .

loop_
_atom_site_aniso_label
_atom_site_aniso_U_11
_atom_site_aniso_U_22
_atom_site_aniso_U_33
_atom_site_aniso_U_23
_atom_site_aniso_U_13
_atom_site_aniso_U_12
Cu1 0.00866(18) 0.00793(18) 0.00775(17) 0.00062(14) 0.00331(13) 0.00019(14)
O1 0.0126(8) 0.0119(8) 0.0110(7) 0.0015(6) 0.0027(6) 0.0000(6)
O2 0.0124(8) 0.0161(8) 0.0123(7) 0.0014(6) 0.0008(6) -0.0044(6)
O3 0.0129(8) 0.0100(7) 0.0148(7) -0.0007(6) 0.0073(6) -0.0014(6)
O4 0.0138(8) 0.0108(7) 0.0169(8) -0.0002(6) 0.0081(7) 0.0013(6)
C1 0.0122(10) 0.0111(10) 0.0077(9) -0.0002(8) 0.0045(8) 0.0002(8)
C2 0.0109(10) 0.0090(10) 0.0088(9) -0.0011(8) 0.0033(8) -0.0009(8)
C3 0.0100(10) 0.0093(10) 0.0089(9) -0.0019(8) 0.0043(8) -0.0007(8)
C4 0.0130(11) 0.0122(10) 0.0109(10) 0.0006(8) 0.0043(8) -0.0003(8)
C5 0.0096(10) 0.0164(11) 0.0168(11) -0.0015(9) 0.0018(9) 0.0016(9)
C6 0.0103(10) 0.0177(11) 0.0183(11) -0.0038(9) 0.0069(9) -0.0034(9)
C7 0.0137(11) 0.0108(10) 0.0124(10) -0.0011(8) 0.0066(8) -0.0017(8)
C8 0.0089(10) 0.0127(10) 0.0066(9) -0.0002(8) 0.0020(8) -0.0002(8)
N1 0.0121(10) 0.0110(9) 0.0157(10) 0.0023(8) -0.0006(8) -0.0010(8)
N2 0.0119(9) 0.0214(10) 0.0096(9) 0.0014(8) 0.0030(7) 0.0049(8)
N3 0.0125(9) 0.0168(10) 0.0102(8) 0.0009(7) 0.0025(7) -0.0006(8)
C9 0.0121(11) 0.0150(11) 0.0160(11) 0.0012(9) 0.0038(9) -0.0005(9)
C10 0.0114(11) 0.0180(12) 0.0138(11) -0.0022(9) 0.0025(9) 0.0008(9)
C11 0.0132(11) 0.0195(11) 0.0116(10) 0.0031(9) 0.0030(9) 0.0006(9)
C12 0.0163(11) 0.0122(10) 0.0116(10) 0.0014(8) 0.0010(9) -0.0005(9)
C13 0.0065(7) 0.0107(7) 0.0097(7) -0.0003(5) 0.0022(6) -0.0011(5)
C14 0.0065(7) 0.0107(7) 0.0097(7) -0.0003(5) 0.0022(6) -0.0011(5)
C15 0.0133(11) 0.0146(11) 0.0218(12) -0.0004(9) 0.0069(9) 0.0009(9)
C16 0.0136(11) 0.0178(12) 0.0208(12) 0.0058(10) 0.0040(9) 0.0034(9)
C17 0.0147(11) 0.0199(12) 0.0131(10) 0.0040(9) 0.0013(9) -0.0005(9)

loop_
_atom_type_symbol
_atom_type_description
_atom_type_scat_dispersion_real
_atom_type_scat_dispersion_imag
_atom_type_scat_source
C C 0.0033 0.0016 'International Tables Vol C Tables 4.2.6.8 and 6.1.1.4'
H H 0.0000 0.0000 'International Tables Vol C Tables 4.2.6.8 and 6.1.1.4'
N N 0.0061 0.0033 'International Tables Vol C Tables 4.2.6.8 and 6.1.1.4'
O O 0.0106 0.0060 'International Tables Vol C Tables 4.2.6.8 and 6.1.1.4'
Cu Cu 0.3201 1.2651 'International Tables Vol C Tables 4.2.6.8 and 6.1.1.4'

loop_
_geom_angle_atom_site_label_1
_geom_angle_atom_site_label_2
_geom_angle_atom_site_label_3
_geom_angle
_geom_angle_site_symmetry_1
_geom_angle_site_symmetry_3
O1 Cu1 O1 180.0 3_666 .
O1 Cu1 O3 86.98(7) 3_666 2_645
O1 Cu1 O3 93.02(7) . 2_645
O1 Cu1 O3 93.02(7) 3_666 4_576
O1 Cu1 O3 86.98(7) . 4_576
O3 Cu1 O3 180.0 2_645 4_576
C1 O1 Cu1 118.48(14) . .
C8 O3 Cu1 110.10(14) . 2_655
O2 C1 O1 127.2(2) . .
O2 C1 C2 116.83(19) . .
O1 C1 C2 115.83(19) . .
C7 C2 C3 119.5(2) . .
C7 C2 C1 119.47(19) . .
C3 C2 C1 120.46(19) . .
C4 C3 C2 119.5(2) . .
C4 C3 C8 119.61(19) . .
C2 C3 C8 120.64(19) . .
C3 C4 C5 120.3(2) . .
C3 C4 H4 119.8 . .
C5 C4 H4 119.8 . .
C6 C5 C4 120.1(2) . .
C6 C5 H5 119.9 . .
C4 C5 H5 119.9 . .
C5 C6 C7 119.9(2) . .
C5 C6 H6 120.0 . .
C7 C6 H6 120.0 . .
C2 C7 C6 120.4(2) . .
C2 C7 H7 119.8 . .
C6 C7 H7 119.8 . .
O4 C8 O3 124.9(2) . .
O4 C8 C3 118.00(19) . .
O3 C8 C3 116.99(19) . .
C9 N1 C12 112.79(18) . .
C9 N1 H1A 115(2) . .
C12 N1 H1A 110(2) . .
C9 N1 H1B 110(2) . .
C12 N1 H1B 104(2) . .
H1A N1 H1B 105(3) . .
C13 N2 C11 123.21(19) . .
C13 N2 C10 122.92(19) . .
C11 N2 C10 113.33(18) . .
C17 N3 C13 115.9(2) . .
N1 C9 C10 110.51(19) . .
N1 C9 H9A 109.5 . .
C10 C9 H9A 109.5 . .
N1 C9 H9B 109.5 . .
C10 C9 H9B 109.5 . .
H9A C9 H9B 108.1 . .
N2 C10 C9 109.37(19) . .
N2 C10 H10A 109.8 . .
C9 C10 H10A 109.8 . .
N2 C10 H10B 109.8 . .
C9 C10 H10B 109.8 . .
H10A C10 H10B 108.2 . .
N2 C11 C12 110.66(19) . .
N2 C11 H11A 109.5 . .
C12 C11 H11A 109.5 . .
N2 C11 H11B 109.5 . .
C12 C11 H11B 109.5 . .
H11A C11 H11B 108.1 . .
N1 C12 C11 111.56(19) . .
N1 C12 H12A 109.3 . .
C11 C12 H12A 109.3 . .
N1 C12 H12B 109.3 . .
C11 C12 H12B 109.3 . .
H12A C12 H12B 108.0 . .
C14 C13 N3 125.7(2) . .
C14 C13 N2 117.3(2) . .
N3 C13 N2 116.9(2) . .
C15 C14 C13 115.7(2) . .
C14 C15 C16 123.7(2) . .
C14 C15 H15 118.2 . .
C16 C15 H15 118.2 . .
C15 C16 C17 115.6(2) . .
C15 C16 H16 122.2 . .
C17 C16 H16 122.2 . .
N3 C17 C16 123.4(2) . .
N3 C17 H17 118.3 . .
C16 C17 H17 118.3 . .

loop_
_geom_bond_atom_site_label_1
_geom_bond_atom_site_label_2
_geom_bond_distance
_geom_bond_site_symmetry_2
Cu1 O1 1.9420(16) 3_666
Cu1 O1 1.9420(16) .
Cu1 O3 1.9534(16) 2_645
Cu1 O3 1.9535(16) 4_576
O1 C1 1.279(3) .
O2 C1 1.241(3) .
O3 C8 1.268(3) .
O4 C8 1.250(3) .
C1 C2 1.508(3) .
C2 C7 1.394(3) .
C2 C3 1.405(3) .
C3 C4 1.394(3) .
C3 C8 1.509(3) .
C4 C5 1.394(3) .
C4 H4 0.9500 .
C5 C6 1.384(3) .
C5 H5 0.9500 .
C6 C7 1.395(3) .
C6 H6 0.9500 .
C7 H7 0.9500 .
N1 C9 1.493(3) .
N1 C12 1.501(3) .
N1 H1A 0.90(4) .
N1 H1B 0.91(3) .
N2 C13 1.362(3) .
N2 C11 1.458(3) .
N2 C10 1.460(3) .
N3 C17 1.334(3) .
N3 C13 1.354(3) .
C9 C10 1.515(3) .
C9 H9A 0.9900 .
C9 H9B 0.9900 .
C10 H10A 0.9900 .
C10 H10B 0.9900 .
C11 C12 1.519(3) .
C11 H11A 0.9900 .
C11 H11B 0.9900 .
C12 H12A 0.9900 .
C12 H12B 0.9900 .
C13 C14 1.352(3) .
C14 C15 1.335(3) .
C15 C16 1.385(3) .
C15 H15 0.9500 .
C16 C17 1.389(4) .
C16 H16 0.9500 .
C17 H17 0.9500 .

loop_
_geom_hbond_atom_site_label_D
_geom_hbond_atom_site_label_H
_geom_hbond_atom_site_label_A
_geom_hbond_distance_DH
_geom_hbond_distance_HA
_geom_hbond_distance_DA
_geom_hbond_angle_DHA
_geom_hbond_site_symmetry_A
C9 H9A O1 0.99 2.46 3.431(3) 167.4 3_666
C11 H11A N3 0.99 2.63 3.514(3) 149.2 4_575
C12 H12A O1 0.99 2.59 3.535(3) 158.7 2_655
C12 H12B O3 0.99 2.27 3.130(3) 144.9 2_645
N1 H1A O4 0.90(4) 1.88(4) 2.761(3) 164(3) 2_655
N1 H1B O2 0.91(3) 1.80(3) 2.690(3) 168(3) .

loop_
_geom_torsion_atom_site_label_1
_geom_torsion_atom_site_label_2
_geom_torsion_atom_site_label_3
_geom_torsion_atom_site_label_4
_geom_torsion
_geom_torsion_site_symmetry_1
Cu1 O1 C1 O2 16.8(3) .
Cu1 O1 C1 C2 -158.64(14) .
O2 C1 C2 C7 -137.9(2) .
O1 C1 C2 C7 38.0(3) .
O2 C1 C2 C3 33.5(3) .
O1 C1 C2 C3 -150.5(2) .
C7 C2 C3 C4 4.3(3) .
C1 C2 C3 C4 -167.1(2) .
C7 C2 C3 C8 -170.2(2) .
C1 C2 C3 C8 18.3(3) .
C2 C3 C4 C5 -1.8(3) .
C8 C3 C4 C5 172.8(2) .
C3 C4 C5 C6 -2.1(3) .
C4 C5 C6 C7 3.5(4) .
C3 C2 C7 C6 -2.9(3) .
C1 C2 C7 C6 168.6(2) .
C5 C6 C7 C2 -0.9(3) .
Cu1 O3 C8 O4 4.8(3) 2_655
Cu1 O3 C8 C3 -170.65(14) 2_655
C4 C3 C8 O4 -120.0(2) .
C2 C3 C8 O4 54.5(3) .
C4 C3 C8 O3 55.8(3) .
C2 C3 C8 O3 -129.7(2) .
C12 N1 C9 C10 53.4(3) .
C13 N2 C10 C9 -128.0(2) .
C11 N2 C10 C9 60.1(3) .
N1 C9 C10 N2 -56.7(3) .
C13 N2 C11 C12 130.9(2) .
C10 N2 C11 C12 -57.3(3) .
C9 N1 C12 C11 -50.6(3) .
N2 C11 C12 N1 51.0(3) .
C17 N3 C13 C14 1.0(3) .
C17 N3 C13 N2 -179.5(2) .
C11 N2 C13 C14 -10.1(3) .
C10 N2 C13 C14 178.9(2) .
C11 N2 C13 N3 170.2(2) .
C10 N2 C13 N3 -0.8(3) .
N3 C13 C14 C15 0.0(3) .
N2 C13 C14 C15 -179.6(2) .
C13 C14 C15 C16 -1.5(4) .
C14 C15 C16 C17 1.9(4) .
C13 N3 C17 C16 -0.5(4) .
C15 C16 C17 N3 -0.8(4) .
